data_7010606
loop_
_publ_author_name
'Jasim, Naseralla A.'
'Perutz, Robin N.'
'Foxon, Simon P.'
'Walton, Paul H.'

_publ_section_title
;
 Synthesis, characterisation and reactivity of ruthenium
 bis-bifluoride, ruthenium hydride bifluoride and ruthenium hydride
 fluoride complexes
;
_journal_issue 11
_journal_name_full 'Journal of the Chemical Society, Dalton Transactions'
_journal_page_first 1676
_journal_paper_doi 10.1039/b101007g
_journal_year 2001
_chemical_formula_moiety '2(C4 H8 O), C54 H54 F2 P4 Ru'
_chemical_formula_sum 'C62 H70 F2 O2 P4 Ru'
_chemical_formula_weight 1110.13
_chemical_name_systematic
; 
? 
;
_space_group_IT_number 2
_symmetry_cell_setting triclinic
_symmetry_Int_Tables_number 2
_symmetry_space_group_name_Hall '-P 1'
_symmetry_space_group_name_H-M 'P -1'
_atom_sites_solution_hydrogens geom
_atom_sites_solution_primary direct
_atom_sites_solution_secondary difmap
_audit_creation_method SHELXL-97
_cell_angle_alpha 112.51(3)
_cell_angle_beta 96.17(4)
_cell_angle_gamma 109.18(3)
_cell_formula_units_Z 1
_cell_length_a 11.812(5)
_cell_length_b 12.060(6)
_cell_length_c 11.379(5)
_cell_measurement_reflns_used 20
_cell_measurement_temperature 150(2)
_cell_measurement_theta_max 6.215
_cell_measurement_theta_min 4.405
_cell_volume 1362.9(12)
_computing_cell_refinement '(MSC/AFC Diffractometer Control)'
_computing_data_collection '(MSC/AFC Diffractometer Control)'
_computing_data_reduction '(teXsan, MSC 1992-1997)'
_computing_molecular_graphics '(teXsan, MSC 1992-1997)'
_computing_publication_material 'SHELXL-97 (Sheldrick, 1997)'
_computing_structure_refinement 'SHELXL-97 (Sheldrick, 1997)'
_computing_structure_solution
;
SAPI91 (Fan, 1991)
;
_diffrn_ambient_temperature 150(2)
_diffrn_measured_fraction_theta_full 0.810
_diffrn_measured_fraction_theta_max 0.810
_diffrn_measurement_device_type 'Rigaku AFC6S'
_diffrn_measurement_method \w-2\q
_diffrn_radiation_detector 'scintillation counter'
_diffrn_radiation_monochromator graphite
_diffrn_radiation_source 'fine-focus sealed tube'
_diffrn_radiation_type MoK\a
_diffrn_radiation_wavelength 0.71069
_diffrn_reflns_av_R_equivalents 0.0518
_diffrn_reflns_av_sigmaI/netI 0.0538
_diffrn_reflns_limit_h_max 14
_diffrn_reflns_limit_h_min 0
_diffrn_reflns_limit_k_max 14
_diffrn_reflns_limit_k_min -15
_diffrn_reflns_limit_l_max 14
_diffrn_reflns_limit_l_min -14
_diffrn_reflns_number 5371
_diffrn_reflns_theta_full 27.48
_diffrn_reflns_theta_max 27.48
_diffrn_reflns_theta_min 2.11
_diffrn_standards_decay_% 0.42
_diffrn_standards_interval_count 150
_diffrn_standards_number 3
_exptl_absorpt_coefficient_mu 0.455
_exptl_absorpt_correction_T_max 1.000
_exptl_absorpt_correction_T_min 0.943
_exptl_absorpt_correction_type psi-scan
_exptl_absorpt_process_details '(North, Phillips & Mathews, 1968)'
_exptl_crystal_colour yellow
_exptl_crystal_density_diffrn 1.353
_exptl_crystal_density_method 'not measured'
_exptl_crystal_description block
_exptl_crystal_F_000 580
_exptl_crystal_size_max 0.4
_exptl_crystal_size_mid 0.3
_exptl_crystal_size_min 0.2
_refine_diff_density_max 0.844
_refine_diff_density_min -1.006
_refine_diff_density_rms 0.091
_refine_ls_extinction_method none
_refine_ls_goodness_of_fit_ref 1.040
_refine_ls_hydrogen_treatment mixed
_refine_ls_matrix_type full
_refine_ls_number_parameters 349
_refine_ls_number_reflns 5062
_refine_ls_number_restraints 0
_refine_ls_restrained_S_all 1.040
_refine_ls_R_factor_all 0.0710
_refine_ls_R_factor_gt 0.0445
_refine_ls_shift/su_max 0.000
_refine_ls_shift/su_mean 0.000
_refine_ls_structure_factor_coef Fsqd
_refine_ls_weighting_details 'calc w=1/[\s^2^(Fo^2^)+(0.0664P)^2^+1.8415P] where P=(Fo^2^+2Fc^2^)/3'
_refine_ls_weighting_scheme calc
_refine_ls_wR_factor_gt 0.1162
_refine_ls_wR_factor_ref 0.1279
_reflns_number_gt 3885
_reflns_number_total 5065
_reflns_threshold_expression >2sigma(I)
_cod_data_source_file b101007g.txt
_cod_data_source_block shelxl
_cod_depositor_comments
;
The following automatic conversions were performed:
'_symmetry_cell_setting' value 'Triclinic' changed to 'triclinic'
according to '/home/saulius/struct/CIF-dictionaries/cif_core.dic'
dictionary named 'cif_core.dic' version 2.4.1 from 2010-06-29.

Automatic conversion script
Id: cif_fix_enum 1527 2010-12-29 10:47:43Z saulius 
;
_cod_original_cell_volume 1362.9(10)
_cod_database_code 7010606

loop_
_symmetry_equiv_pos_as_xyz
'x, y, z'
'-x, -y, -z'

loop_
_atom_site_label
_atom_site_type_symbol
_atom_site_fract_x
_atom_site_fract_y
_atom_site_fract_z
_atom_site_U_iso_or_equiv
_atom_site_adp_type
_atom_site_occupancy
_atom_site_symmetry_multiplicity
_atom_site_calc_flag
_atom_site_refinement_flags
_atom_site_disorder_assembly
_atom_site_disorder_group
Ru1 Ru 0.0000 0.0000 0.0000 0.01836(14) Uani 1 2 d S . .
P1 P -0.00514(8) 0.01897(9) -0.19964(9) 0.0187(2) Uani 1 1 d . . .
P2 P 0.21374(8) 0.04041(9) 0.01694(9) 0.0191(2) Uani 1 1 d . . .
F1 F 0.0295(4) 0.2141(4) 0.1446(4) 0.0276(10) Uani 0.50 1 d P . .
F2 F -0.0501(7) 0.3575(7) 0.2623(10) 0.096(3) Uani 0.50 1 d P . .
C1 C 0.0771(4) -0.0642(4) -0.3080(4) 0.0246(8) Uani 1 1 d . . .
H1A H 0.0398 -0.1569 -0.3306 0.029 Uiso 1 1 calc R . .
H1B H 0.0634 -0.0559 -0.3892 0.029 Uiso 1 1 calc R . .
C2 C 0.2174(4) -0.0134(4) -0.2503(4) 0.0262(8) Uani 1 1 d . . .
H2A H 0.2543 0.0812 -0.2166 0.031 Uiso 1 1 calc R . .
H2B H 0.2541 -0.0502 -0.3197 0.031 Uiso 1 1 calc R . .
C3 C 0.2470(4) -0.0494(4) -0.1388(4) 0.0248(8) Uani 1 1 d . . .
H3A H 0.3344 -0.0336 -0.1200 0.030 Uiso 1 1 calc R . .
H3B H 0.1995 -0.1426 -0.1699 0.030 Uiso 1 1 calc R . .
C4 C 0.0559(3) 0.1832(4) -0.1934(4) 0.0227(8) Uani 1 1 d . . .
C5 C 0.0593(4) 0.2894(4) -0.0826(4) 0.0290(9) Uani 1 1 d . . .
H5 H 0.0353 0.2767 -0.0120 0.035 Uiso 1 1 calc R . .
C6 C 0.0981(4) 0.4136(4) -0.0766(5) 0.0381(10) Uani 1 1 d . . .
H6 H 0.0999 0.4835 -0.0023 0.046 Uiso 1 1 calc R . .
C7 C 0.1345(4) 0.4340(5) -0.1817(5) 0.0424(12) Uani 1 1 d . . .
H7 H 0.1589 0.5169 -0.1784 0.051 Uiso 1 1 calc R . .
C8 C 0.1343(5) 0.3314(5) -0.2897(5) 0.0432(12) Uani 1 1 d . . .
H8 H 0.1606 0.3454 -0.3589 0.052 Uiso 1 1 calc R . .
C9 C 0.0950(4) 0.2061(4) -0.2968(4) 0.0321(9) Uani 1 1 d . . .
H9 H 0.0948 0.1371 -0.3710 0.038 Uiso 1 1 calc R . .
C10 C -0.1546(3) -0.0652(4) -0.3286(3) 0.0203(8) Uani 1 1 d . . .
C11 C -0.2020(4) -0.0039(4) -0.3904(4) 0.0253(8) Uani 1 1 d . . .
H11 H -0.1607 0.0855 -0.3636 0.030 Uiso 1 1 calc R . .
C12 C -0.3120(4) -0.0771(5) -0.4928(4) 0.0321(9) Uani 1 1 d . . .
H12 H -0.3438 -0.0355 -0.5331 0.038 Uiso 1 1 calc R . .
C13 C -0.3737(4) -0.2098(5) -0.5347(4) 0.0357(10) Uani 1 1 d . . .
H13 H -0.4464 -0.2577 -0.6032 0.043 Uiso 1 1 calc R . .
C14 C -0.3269(4) -0.2719(4) -0.4744(4) 0.0357(10) Uani 1 1 d . . .
H14 H -0.3682 -0.3616 -0.5024 0.043 Uiso 1 1 calc R . .
C15 C -0.2182(4) -0.2001(4) -0.3719(4) 0.0279(9) Uani 1 1 d . . .
H15 H -0.1874 -0.2422 -0.3316 0.034 Uiso 1 1 calc R . .
C16 C 0.3274(4) 0.2084(4) 0.0687(4) 0.0263(8) Uani 1 1 d . . .
C17 C 0.4452(4) 0.2343(5) 0.0455(5) 0.0433(12) Uani 1 1 d . . .
H17 H 0.4685 0.1653 0.0048 0.052 Uiso 1 1 calc R . .
C18 C 0.5275(5) 0.3618(6) 0.0826(6) 0.0588(16) Uani 1 1 d . . .
H18 H 0.6051 0.3772 0.0658 0.071 Uiso 1 1 calc R . .
C19 C 0.4962(5) 0.4658(5) 0.1439(6) 0.0562(15) Uani 1 1 d . . .
H19 H 0.5519 0.5510 0.1682 0.067 Uiso 1 1 calc R . .
C20 C 0.3811(5) 0.4421(5) 0.1688(5) 0.0488(13) Uani 1 1 d . . .
H20 H 0.3597 0.5121 0.2116 0.059 Uiso 1 1 calc R . .
C21 C 0.2963(4) 0.3144(4) 0.1307(4) 0.0349(10) Uani 1 1 d . . .
H21 H 0.2184 0.2999 0.1468 0.042 Uiso 1 1 calc R . .
C22 C 0.2950(3) -0.0176(4) 0.1141(4) 0.0226(8) Uani 1 1 d . . .
C23 C 0.2471(4) -0.1520(4) 0.0778(4) 0.0288(9) Uani 1 1 d . . .
H23 H 0.1743 -0.2076 0.0102 0.035 Uiso 1 1 calc R . .
C24 C 0.3066(4) -0.2035(5) 0.1410(5) 0.0375(10) Uani 1 1 d . . .
H24 H 0.2728 -0.2929 0.1172 0.045 Uiso 1 1 calc R . .
C25 C 0.4170(4) -0.1215(5) 0.2401(5) 0.0423(11) Uani 1 1 d . . .
H25 H 0.4578 -0.1562 0.2816 0.051 Uiso 1 1 calc R . .
C26 C 0.4655(4) 0.0104(5) 0.2766(4) 0.0379(11) Uani 1 1 d . . .
H26 H 0.5388 0.0653 0.3436 0.046 Uiso 1 1 calc R . .
C27 C 0.4052(4) 0.0627(4) 0.2133(4) 0.0284(9) Uani 1 1 d . . .
H27 H 0.4394 0.1523 0.2379 0.034 Uiso 1 1 calc R . .
C28 C 0.8181(8) 0.3398(9) 0.6159(10) 0.107(3) Uani 1 1 d . . .
C31 C 0.6852(10) 0.3797(14) 0.4957(15) 0.185(7) Uani 1 1 d . . .
O1 O 0.6943(7) 0.3047(8) 0.5677(8) 0.153(3) Uani 1 1 d . A 1
C29 C 0.8904(14) 0.465(2) 0.625(3) 0.133(9) Uani 0.50 1 d P A 1
C30 C 0.8037(15) 0.4678(15) 0.5145(19) 0.077(6) Uani 0.50 1 d P A 1
C32 C 0.8513(18) 0.3482(17) 0.500(3) 0.152(12) Uani 0.50 1 d P A 2
C33 C 0.7638(19) 0.397(3) 0.437(2) 0.099(7) Uani 0.50 1 d P A 2

loop_
_atom_site_aniso_label
_atom_site_aniso_U_11
_atom_site_aniso_U_22
_atom_site_aniso_U_33
_atom_site_aniso_U_23
_atom_site_aniso_U_13
_atom_site_aniso_U_12
Ru1 0.0124(2) 0.0276(3) 0.0178(2) 0.01279(18) 0.00304(16) 0.00849(18)
P1 0.0164(5) 0.0254(5) 0.0163(5) 0.0099(4) 0.0034(4) 0.0103(4)
P2 0.0145(5) 0.0252(5) 0.0193(5) 0.0106(4) 0.0038(4) 0.0092(4)
F1 0.024(2) 0.031(2) 0.027(2) 0.013(2) 0.0080(19) 0.010(2)
F2 0.069(5) 0.042(4) 0.148(8) 0.003(4) 0.045(5) 0.031(4)
C1 0.030(2) 0.031(2) 0.0175(17) 0.0103(16) 0.0066(16) 0.0186(18)
C2 0.024(2) 0.043(2) 0.0226(19) 0.0172(18) 0.0105(16) 0.0215(18)
C3 0.022(2) 0.035(2) 0.0218(18) 0.0111(16) 0.0060(15) 0.0183(17)
C4 0.0155(18) 0.029(2) 0.0274(19) 0.0160(16) 0.0042(15) 0.0093(16)
C5 0.022(2) 0.031(2) 0.032(2) 0.0131(18) 0.0054(17) 0.0088(17)
C6 0.028(2) 0.029(2) 0.053(3) 0.015(2) 0.010(2) 0.0107(19)
C7 0.033(3) 0.033(2) 0.067(3) 0.029(2) 0.013(2) 0.012(2)
C8 0.039(3) 0.055(3) 0.056(3) 0.042(3) 0.020(2) 0.020(2)
C9 0.034(2) 0.038(2) 0.034(2) 0.0217(19) 0.0148(19) 0.018(2)
C10 0.0179(18) 0.0287(19) 0.0134(16) 0.0085(15) 0.0029(14) 0.0098(16)
C11 0.020(2) 0.035(2) 0.0250(19) 0.0158(17) 0.0063(16) 0.0127(17)
C12 0.026(2) 0.052(3) 0.029(2) 0.025(2) 0.0060(17) 0.019(2)
C13 0.026(2) 0.047(3) 0.025(2) 0.0117(19) -0.0045(17) 0.012(2)
C14 0.031(2) 0.032(2) 0.034(2) 0.0089(19) 0.0011(19) 0.0102(19)
C15 0.027(2) 0.034(2) 0.0253(19) 0.0138(17) 0.0044(17) 0.0158(18)
C16 0.0193(19) 0.033(2) 0.0233(19) 0.0144(17) 0.0031(15) 0.0055(17)
C17 0.028(2) 0.042(3) 0.047(3) 0.013(2) 0.015(2) 0.006(2)
C18 0.036(3) 0.055(3) 0.060(3) 0.016(3) 0.024(3) -0.004(2)
C19 0.044(3) 0.040(3) 0.057(3) 0.020(3) 0.007(3) -0.011(2)
C20 0.038(3) 0.031(2) 0.063(3) 0.017(2) 0.003(2) 0.007(2)
C21 0.023(2) 0.035(2) 0.041(2) 0.016(2) 0.0016(18) 0.0075(18)
C22 0.0192(19) 0.033(2) 0.0217(18) 0.0131(16) 0.0078(15) 0.0159(17)
C23 0.023(2) 0.038(2) 0.027(2) 0.0158(18) 0.0041(16) 0.0146(18)
C24 0.038(3) 0.043(3) 0.043(3) 0.024(2) 0.011(2) 0.023(2)
C25 0.039(3) 0.063(3) 0.042(3) 0.031(2) 0.008(2) 0.034(3)
C26 0.025(2) 0.056(3) 0.030(2) 0.016(2) -0.0015(18) 0.020(2)
C27 0.021(2) 0.039(2) 0.026(2) 0.0133(18) 0.0065(16) 0.0155(18)
C28 0.072(5) 0.101(6) 0.134(8) 0.077(6) -0.004(5) -0.002(5)
C31 0.098(8) 0.225(13) 0.242(14) 0.209(13) -0.037(9) -0.023(8)
O1 0.106(5) 0.161(6) 0.177(7) 0.131(6) -0.018(5) -0.016(5)
C29 0.051(9) 0.136(16) 0.25(3) 0.162(19) -0.011(12) 0.010(9)
C30 0.062(10) 0.059(9) 0.113(14) 0.054(9) -0.013(9) 0.020(8)
C32 0.101(13) 0.077(11) 0.36(3) 0.113(17) 0.171(19) 0.075(11)
C33 0.075(13) 0.17(2) 0.108(15) 0.100(16) 0.051(12) 0.054(14)

loop_
_atom_type_symbol
_atom_type_description
_atom_type_scat_dispersion_real
_atom_type_scat_dispersion_imag
_atom_type_scat_source
Ru Ru -1.2594 0.8363 'International Tables Vol C Tables 4.2.6.8 and 6.1.1.4'
P P 0.1023 0.0942 'International Tables Vol C Tables 4.2.6.8 and 6.1.1.4'
F F 0.0171 0.0103 'International Tables Vol C Tables 4.2.6.8 and 6.1.1.4'
O O 0.0106 0.0060 'International Tables Vol C Tables 4.2.6.8 and 6.1.1.4'
C C 0.0033 0.0016 'International Tables Vol C Tables 4.2.6.8 and 6.1.1.4'
H H 0.0000 0.0000 'International Tables Vol C Tables 4.2.6.8 and 6.1.1.4'

loop_
_geom_angle_atom_site_label_1
_geom_angle_atom_site_label_2
_geom_angle_atom_site_label_3
_geom_angle
_geom_angle_site_symmetry_1
_geom_angle_site_symmetry_3
_geom_angle_publ_flag
F1 Ru1 F1 180.0 . 2 ?
F1 Ru1 P1 80.20(11) . 2 ?
F1 Ru1 P1 99.80(11) 2 2 ?
F1 Ru1 P1 99.80(11) . . ?
F1 Ru1 P1 80.20(11) 2 . ?
P1 Ru1 P1 180.0 2 . ?
F1 Ru1 P2 82.87(12) . 2 ?
F1 Ru1 P2 97.13(12) 2 2 ?
P1 Ru1 P2 86.28(5) 2 2 ?
P1 Ru1 P2 93.72(5) . 2 ?
F1 Ru1 P2 97.13(12) . . ?
F1 Ru1 P2 82.87(12) 2 . ?
P1 Ru1 P2 93.72(5) 2 . ?
P1 Ru1 P2 86.28(5) . . ?
P2 Ru1 P2 180.0 2 . ?
C4 P1 C1 102.19(18) . . ?
C4 P1 C10 102.36(17) . . ?
C1 P1 C10 94.50(17) . . ?
C4 P1 Ru1 119.22(13) . . ?
C1 P1 Ru1 115.51(13) . . ?
C10 P1 Ru1 119.06(12) . . ?
C16 P2 C3 100.93(19) . . ?
C16 P2 C22 102.31(18) . . ?
C3 P2 C22 94.55(17) . . ?
C16 P2 Ru1 119.40(14) . . ?
C3 P2 Ru1 114.69(14) . . ?
C22 P2 Ru1 120.62(13) . . ?
F2 F1 Ru1 149.7(3) . . ?
C2 C1 P1 115.7(3) . . ?
C1 C2 C3 111.9(3) . . ?
C2 C3 P2 115.4(3) . . ?
C5 C4 C9 118.2(4) . . ?
C5 C4 P1 118.8(3) . . ?
C9 C4 P1 123.0(3) . . ?
C6 C5 C4 120.8(4) . . ?
C5 C6 C7 120.1(4) . . ?
C8 C7 C6 119.8(4) . . ?
C7 C8 C9 120.5(4) . . ?
C8 C9 C4 120.6(4) . . ?
C11 C10 C15 118.8(3) . . ?
C11 C10 P1 123.8(3) . . ?
C15 C10 P1 117.3(3) . . ?
C10 C11 C12 119.9(4) . . ?
C13 C12 C11 120.8(4) . . ?
C12 C13 C14 119.7(4) . . ?
C13 C14 C15 120.0(4) . . ?
C14 C15 C10 120.8(4) . . ?
C21 C16 C17 118.0(4) . . ?
C21 C16 P2 119.9(3) . . ?
C17 C16 P2 122.1(3) . . ?
C18 C17 C16 120.6(5) . . ?
C19 C18 C17 121.0(5) . . ?
C18 C19 C20 119.1(5) . . ?
C19 C20 C21 120.8(5) . . ?
C16 C21 C20 120.5(4) . . ?
C27 C22 C23 118.3(4) . . ?
C27 C22 P2 123.9(3) . . ?
C23 C22 P2 117.6(3) . . ?
C24 C23 C22 120.9(4) . . ?
C23 C24 C25 120.0(4) . . ?
C26 C25 C24 119.9(4) . . ?
C25 C26 C27 120.2(4) . . ?
C22 C27 C26 120.7(4) . . ?
O1 C28 C29 111.0(9) . . ?
O1 C28 C32 94.9(11) . . ?
C29 C28 C32 60.7(12) . . ?
C33 C31 C30 39.7(12) . . ?
C33 C31 O1 115.0(16) . . ?
C30 C31 O1 108.6(9) . . ?
C28 O1 C31 106.6(7) . . ?
C28 C29 C30 100.4(12) . . ?
C31 C30 C29 106.4(13) . . ?
C28 C32 C33 109.8(10) . . ?
C31 C33 C32 97.5(14) . . ?

loop_
_geom_bond_atom_site_label_1
_geom_bond_atom_site_label_2
_geom_bond_distance
_geom_bond_site_symmetry_2
_geom_bond_publ_flag
Ru1 F1 2.351(5) . ?
Ru1 F1 2.351(5) 2 ?
Ru1 P1 2.3652(14) 2 ?
Ru1 P1 2.3653(14) . ?
Ru1 P2 2.3798(14) 2 ?
Ru1 P2 2.3798(14) . ?
P1 C4 1.842(4) . ?
P1 C1 1.849(4) . ?
P1 C10 1.851(4) . ?
P2 C16 1.839(4) . ?
P2 C3 1.852(4) . ?
P2 C22 1.854(4) . ?
F1 F2 2.288(8) . ?
C1 C2 1.531(5) . ?
C2 C3 1.532(5) . ?
C4 C5 1.396(6) . ?
C4 C9 1.399(5) . ?
C5 C6 1.386(6) . ?
C6 C7 1.393(7) . ?
C7 C8 1.369(7) . ?
C8 C9 1.393(6) . ?
C10 C11 1.392(5) . ?
C10 C15 1.399(5) . ?
C11 C12 1.399(6) . ?
C12 C13 1.377(6) . ?
C13 C14 1.386(6) . ?
C14 C15 1.390(6) . ?
C16 C21 1.393(6) . ?
C16 C17 1.400(6) . ?
C17 C18 1.386(7) . ?
C18 C19 1.373(8) . ?
C19 C20 1.379(8) . ?
C20 C21 1.394(6) . ?
C22 C27 1.388(6) . ?
C22 C23 1.397(6) . ?
C23 C24 1.385(6) . ?
C24 C25 1.390(7) . ?
C25 C26 1.369(7) . ?
C26 C27 1.399(6) . ?
C28 O1 1.364(11) . ?
C28 C29 1.431(16) . ?
C28 C32 1.45(3) . ?
C31 C33 1.21(2) . ?
C31 C30 1.385(19) . ?
C31 O1 1.454(10) . ?
C29 C30 1.55(2) . ?
C32 C33 1.58(3) . ?

loop_
_geom_torsion_atom_site_label_1
_geom_torsion_atom_site_label_2
_geom_torsion_atom_site_label_3
_geom_torsion_atom_site_label_4
_geom_torsion
_geom_torsion_site_symmetry_1
_geom_torsion_site_symmetry_2
_geom_torsion_site_symmetry_3
_geom_torsion_site_symmetry_4
_geom_torsion_publ_flag
F1 Ru1 P1 C4 17.27(18) . . . . ?
F1 Ru1 P1 C4 -162.72(18) 2 . . . ?
P1 Ru1 P1 C4 141(4) 2 . . . ?
P2 Ru1 P1 C4 100.67(15) 2 . . . ?
P2 Ru1 P1 C4 -79.33(15) . . . . ?
F1 Ru1 P1 C1 139.63(18) . . . . ?
F1 Ru1 P1 C1 -40.37(18) 2 . . . ?
P1 Ru1 P1 C1 -97(4) 2 . . . ?
P2 Ru1 P1 C1 -136.97(15) 2 . . . ?
P2 Ru1 P1 C1 43.03(15) . . . . ?
F1 Ru1 P1 C10 -108.99(18) . . . . ?
F1 Ru1 P1 C10 71.01(18) 2 . . . ?
P1 Ru1 P1 C10 15(4) 2 . . . ?
P2 Ru1 P1 C10 -25.59(14) 2 . . . ?
P2 Ru1 P1 C10 154.41(14) . . . . ?
F1 Ru1 P2 C16 -22.99(18) . . . . ?
F1 Ru1 P2 C16 157.02(18) 2 . . . ?
P1 Ru1 P2 C16 -103.56(15) 2 . . . ?
P1 Ru1 P2 C16 76.44(15) . . . . ?
P2 Ru1 P2 C16 -142.9(12) 2 . . . ?
F1 Ru1 P2 C3 -142.88(18) . . . . ?
F1 Ru1 P2 C3 37.12(18) 2 . . . ?
P1 Ru1 P2 C3 136.55(15) 2 . . . ?
P1 Ru1 P2 C3 -43.45(15) . . . . ?
P2 Ru1 P2 C3 97.2(12) 2 . . . ?
F1 Ru1 P2 C22 105.18(18) . . . . ?
F1 Ru1 P2 C22 -74.82(18) 2 . . . ?
P1 Ru1 P2 C22 24.60(15) 2 . . . ?
P1 Ru1 P2 C22 -155.39(15) . . . . ?
P2 Ru1 P2 C22 -14.7(12) 2 . . . ?
F1 Ru1 F1 F2 -101(4) 2 . . . ?
P1 Ru1 F1 F2 -78.8(7) 2 . . . ?
P1 Ru1 F1 F2 101.2(7) . . . . ?
P2 Ru1 F1 F2 8.7(7) 2 . . . ?
P2 Ru1 F1 F2 -171.3(7) . . . . ?
C4 P1 C1 C2 68.5(3) . . . . ?
C10 P1 C1 C2 172.2(3) . . . . ?
Ru1 P1 C1 C2 -62.6(3) . . . . ?
P1 C1 C2 C3 70.4(4) . . . . ?
C1 C2 C3 P2 -71.3(4) . . . . ?
C16 P2 C3 C2 -65.8(3) . . . . ?
C22 P2 C3 C2 -169.3(3) . . . . ?
Ru1 P2 C3 C2 63.9(3) . . . . ?
C1 P1 C4 C5 -152.9(3) . . . . ?
C10 P1 C4 C5 109.7(3) . . . . ?
Ru1 P1 C4 C5 -24.2(4) . . . . ?
C1 P1 C4 C9 29.4(4) . . . . ?
C10 P1 C4 C9 -68.0(4) . . . . ?
Ru1 P1 C4 C9 158.2(3) . . . . ?
C9 C4 C5 C6 1.3(6) . . . . ?
P1 C4 C5 C6 -176.5(3) . . . . ?
C4 C5 C6 C7 -0.1(6) . . . . ?
C5 C6 C7 C8 -1.4(7) . . . . ?
C6 C7 C8 C9 1.6(7) . . . . ?
C7 C8 C9 C4 -0.4(7) . . . . ?
C5 C4 C9 C8 -1.0(6) . . . . ?
P1 C4 C9 C8 176.6(3) . . . . ?
C4 P1 C10 C11 -4.2(4) . . . . ?
C1 P1 C10 C11 -107.7(3) . . . . ?
Ru1 P1 C10 C11 129.7(3) . . . . ?
C4 P1 C10 C15 171.3(3) . . . . ?
C1 P1 C10 C15 67.7(3) . . . . ?
Ru1 P1 C10 C15 -54.8(3) . . . . ?
C15 C10 C11 C12 0.6(6) . . . . ?
P1 C10 C11 C12 176.0(3) . . . . ?
C10 C11 C12 C13 -0.7(6) . . . . ?
C11 C12 C13 C14 0.4(7) . . . . ?
C12 C13 C14 C15 0.1(7) . . . . ?
C13 C14 C15 C10 -0.2(7) . . . . ?
C11 C10 C15 C14 -0.1(6) . . . . ?
P1 C10 C15 C14 -175.8(3) . . . . ?
C3 P2 C16 C21 143.8(3) . . . . ?
C22 P2 C16 C21 -119.0(3) . . . . ?
Ru1 P2 C16 C21 17.1(4) . . . . ?
C3 P2 C16 C17 -34.9(4) . . . . ?
C22 P2 C16 C17 62.3(4) . . . . ?
Ru1 P2 C16 C17 -161.5(3) . . . . ?
C21 C16 C17 C18 -0.4(7) . . . . ?
P2 C16 C17 C18 178.3(4) . . . . ?
C16 C17 C18 C19 0.5(9) . . . . ?
C17 C18 C19 C20 0.2(9) . . . . ?
C18 C19 C20 C21 -1.1(9) . . . . ?
C17 C16 C21 C20 -0.4(6) . . . . ?
P2 C16 C21 C20 -179.1(4) . . . . ?
C19 C20 C21 C16 1.2(8) . . . . ?
C16 P2 C22 C27 8.7(4) . . . . ?
C3 P2 C22 C27 111.0(3) . . . . ?
Ru1 P2 C22 C27 -126.7(3) . . . . ?
C16 P2 C22 C23 -166.1(3) . . . . ?
C3 P2 C22 C23 -63.8(3) . . . . ?
Ru1 P2 C22 C23 58.4(3) . . . . ?
C27 C22 C23 C24 1.4(6) . . . . ?
P2 C22 C23 C24 176.5(3) . . . . ?
C22 C23 C24 C25 -1.4(7) . . . . ?
C23 C24 C25 C26 1.1(7) . . . . ?
C24 C25 C26 C27 -0.8(7) . . . . ?
C23 C22 C27 C26 -1.0(6) . . . . ?
P2 C22 C27 C26 -175.8(3) . . . . ?
C25 C26 C27 C22 0.8(7) . . . . ?
C29 C28 O1 C31 22.2(19) . . . . ?
C32 C28 O1 C31 -38.3(13) . . . . ?
C33 C31 O1 C28 36(2) . . . . ?
C30 C31 O1 C28 -6.3(19) . . . . ?
O1 C28 C29 C30 -27(2) . . . . ?
C32 C28 C29 C30 56.6(16) . . . . ?
C33 C31 C30 C29 -117(3) . . . . ?
O1 C31 C30 C29 -10(2) . . . . ?
C28 C29 C30 C31 22(2) . . . . ?
O1 C28 C32 C33 33.3(18) . . . . ?
C29 C28 C32 C33 -78.1(15) . . . . ?
C30 C31 C33 C32 78(2) . . . . ?
O1 C31 C33 C32 -11(2) . . . . ?
C28 C32 C33 C31 -15(3) . . . . ?
